data_4064977
loop_
_publ_author_name
'Schley, Nathan D.'
'Dobereiner, Graham E.'
'Crabtree, Robert H.'

_publ_section_title
;
 Oxidative Synthesis of Amides and Pyrroles via Dehydrogenative Alcohol
 Oxidation by Ruthenium Diphosphine Diamine Complexes
;
_journal_issue 15
_journal_name_full Organometallics
_journal_page_first 4174
_journal_paper_doi 10.1021/om2004755
_journal_volume 30
_journal_year 2011
_chemical_formula_moiety 'C41 H38 Cl4 Fe N2 P2 Ru '
_chemical_formula_sum 'C41 H38 Cl4 Fe N2 P2 Ru'
_chemical_formula_weight 919.44
_space_group_IT_number 14
_symmetry_cell_setting monoclinic
_symmetry_Int_Tables_number 14
_symmetry_space_group_name_Hall '-P 2ybc'
_symmetry_space_group_name_H-M 'P 1 21/c 1'
_cell_angle_alpha 90.0000
_cell_angle_beta 102.342(7)
_cell_angle_gamma 90.0000
_cell_formula_units_Z 4
_cell_length_a 23.0954(16)
_cell_length_b 14.9513(3)
_cell_length_c 11.0565(2)
_cell_measurement_reflns_used 18530
_cell_measurement_temperature 93.1
_cell_measurement_theta_max 65.9
_cell_measurement_theta_min 6.6
_cell_volume 3729.6(3)
_computing_cell_refinement PROCESS-AUTO
_computing_data_collection PROCESS-AUTO
_computing_data_reduction CrystalStructure
_computing_publication_material 'CrystalStructure 3.8'
_computing_structure_refinement SHELXL
_diffrn_ambient_temperature 93
_diffrn_detector_area_resol_mean 11.11
_diffrn_measured_fraction_theta_full 0.968
_diffrn_measured_fraction_theta_max 0.968
_diffrn_measurement_device_type 'Rigaku Saturn'
_diffrn_measurement_method \w
_diffrn_radiation_type 'Cu K\a'
_diffrn_radiation_wavelength 1.54187
_diffrn_reflns_av_R_equivalents 0.087
_diffrn_reflns_limit_h_max 24
_diffrn_reflns_limit_h_min -25
_diffrn_reflns_limit_k_max 17
_diffrn_reflns_limit_k_min -16
_diffrn_reflns_limit_l_max 12
_diffrn_reflns_limit_l_min -12
_diffrn_reflns_number 23532
_diffrn_reflns_theta_full 63.69
_diffrn_reflns_theta_max 63.69
_exptl_absorpt_coefficient_mu 10.116
_exptl_absorpt_correction_T_max 0.667
_exptl_absorpt_correction_T_min 0.347
_exptl_absorpt_correction_type multi-scan
_exptl_absorpt_process_details 'Jacobson, R. (1998) Private communication'
_exptl_crystal_colour orange
_exptl_crystal_density_diffrn 1.637
_exptl_crystal_density_method 'not measured'
_exptl_crystal_description platelet
_exptl_crystal_F_000 1864.00
_exptl_crystal_size_max 0.12
_exptl_crystal_size_mid 0.08
_exptl_crystal_size_min 0.04
_refine_diff_density_max 1.43
_refine_diff_density_min -2.28
_refine_ls_extinction_method none
_refine_ls_goodness_of_fit_ref 1.083
_refine_ls_hydrogen_treatment refall
_refine_ls_number_parameters 461
_refine_ls_number_reflns 5940
_refine_ls_R_factor_gt 0.0725
_refine_ls_shift/su_max 0.0000
_refine_ls_structure_factor_coef Fsqd
_refine_ls_weighting_details 'w = 1/[\s^2^(Fo^2^)+(0.1266P)^2^+7.0193P] where P=(Fo^2^+2Fc^2^)/3'
_refine_ls_weighting_scheme calc
_refine_ls_wR_factor_ref 0.2031
_reflns_number_gt 5092
_reflns_number_total 5940
_reflns_threshold_expression F^2^>2.0\s(F^2^)
_cod_data_source_file om2004755_si_002.cif
_cod_data_source_block (dppf)(ampy)RuCl2
_cod_original_formula_sum 'C41 H38 Cl4 Fe N2 P2 Ru '
_cod_database_code 4064977

loop_
_symmetry_equiv_pos_site_id
_symmetry_equiv_pos_as_xyz
1 +X,+Y,+Z
2 -X,1/2+Y,1/2-Z
3 -X,-Y,-Z
4 +X,1/2-Y,1/2+Z

loop_
_atom_site_label
_atom_site_type_symbol
_atom_site_fract_x
_atom_site_fract_y
_atom_site_fract_z
_atom_site_U_iso_or_equiv
_atom_site_adp_type
_atom_site_occupancy
_atom_site_symmetry_multiplicity
_atom_site_calc_flag
_atom_site_refinement_flags
Ru(1) Ru 0.25287(2) 0.42135(3) 0.69331(4) 0.0316(2) Uani 1.00 1 d .
Fe(1) Fe 0.17831(5) 0.66426(7) 0.49859(9) 0.0363(3) Uani 1.00 1 d .
Cl(1) Cl 0.28291(7) 0.53561(10) 0.85109(13) 0.0365(3) Uani 1.00 1 d .
Cl(2) Cl 0.21973(7) 0.32549(10) 0.84716(13) 0.0377(3) Uani 1.00 1 d .
Cl(3) Cl 0.43005(10) 0.63537(17) 1.1082(2) 0.0698(6) Uani 1.00 1 d .
Cl(4) Cl 0.41034(9) 0.77289(13) 0.91642(18) 0.0558(4) Uani 1.00 1 d .
P(1) P 0.28918(7) 0.51062(10) 0.56088(14) 0.0319(3) Uani 1.00 1 d .
P(2) P 0.15412(7) 0.46013(11) 0.62677(15) 0.0343(3) Uani 1.00 1 d .
N(1) N 0.3379(2) 0.3584(3) 0.7642(4) 0.0339(11) Uani 1.00 1 d .
N(2) N 0.2463(2) 0.3021(3) 0.5906(4) 0.0371(12) Uani 1.00 1 d .
C(1) C 0.3769(2) 0.3788(4) 0.8700(5) 0.0391(14) Uani 1.00 1 d .
C(2) C 0.4248(3) 0.3267(4) 0.9167(6) 0.0429(16) Uani 1.00 1 d .
C(3) C 0.4345(3) 0.2482(5) 0.8571(6) 0.0468(16) Uani 1.00 1 d .
C(4) C 0.3940(3) 0.2272(4) 0.7499(6) 0.0407(15) Uani 1.00 1 d .
C(5) C 0.3475(3) 0.2835(4) 0.7048(5) 0.0386(14) Uani 1.00 1 d .
C(6) C 0.3042(3) 0.2665(4) 0.5852(6) 0.0429(16) Uani 1.00 1 d .
C(7) C 0.3704(3) 0.5208(4) 0.6106(5) 0.0368(14) Uani 1.00 1 d .
C(8) C 0.3960(3) 0.5867(4) 0.6928(5) 0.0374(15) Uani 1.00 1 d .
C(9) C 0.4566(3) 0.5908(5) 0.7360(6) 0.0463(17) Uani 1.00 1 d .
C(10) C 0.4926(3) 0.5271(5) 0.7003(6) 0.0469(17) Uani 1.00 1 d .
C(11) C 0.4678(3) 0.4601(5) 0.6186(6) 0.0462(16) Uani 1.00 1 d .
C(12) C 0.4076(3) 0.4577(4) 0.5740(6) 0.0409(15) Uani 1.00 1 d .
C(13) C 0.2797(3) 0.4791(4) 0.3968(5) 0.0359(14) Uani 1.00 1 d .
C(14) C 0.3172(3) 0.5121(4) 0.3232(6) 0.0429(16) Uani 1.00 1 d .
C(15) C 0.3041(3) 0.4978(4) 0.1962(6) 0.0459(17) Uani 1.00 1 d .
C(16) C 0.2545(3) 0.4480(5) 0.1424(6) 0.0482(17) Uani 1.00 1 d .
C(17) C 0.2184(3) 0.4141(4) 0.2152(5) 0.0421(16) Uani 1.00 1 d .
C(18) C 0.2313(3) 0.4281(4) 0.3412(6) 0.0379(15) Uani 1.00 1 d .
C(19) C 0.2652(3) 0.6265(4) 0.5417(5) 0.0369(14) Uani 1.00 1 d .
C(20) C 0.2517(2) 0.6858(4) 0.6346(5) 0.0358(14) Uani 1.00 1 d .
C(21) C 0.2311(3) 0.7678(4) 0.5786(6) 0.0436(15) Uani 1.00 1 d .
C(22) C 0.2303(3) 0.7629(4) 0.4491(6) 0.0384(14) Uani 1.00 1 d .
C(23) C 0.2507(3) 0.6770(4) 0.4258(6) 0.0392(15) Uani 1.00 1 d .
C(24) C 0.1288(3) 0.5560(4) 0.5281(6) 0.0381(14) Uani 1.00 1 d .
C(25) C 0.1060(3) 0.6369(4) 0.5707(7) 0.0483(17) Uani 1.00 1 d .
C(26) C 0.0893(3) 0.6982(5) 0.4691(7) 0.0521(18) Uani 1.00 1 d .
C(27) C 0.1025(3) 0.6569(4) 0.3626(7) 0.0472(17) Uani 1.00 1 d .
C(28) C 0.1266(3) 0.5705(4) 0.3986(6) 0.0405(15) Uani 1.00 1 d .
C(29) C 0.1123(3) 0.4845(4) 0.7472(6) 0.0390(14) Uani 1.00 1 d .
C(30) C 0.0496(3) 0.4790(4) 0.7211(6) 0.0453(16) Uani 1.00 1 d .
C(31) C 0.0189(3) 0.5082(5) 0.8073(6) 0.0470(17) Uani 1.00 1 d .
C(32) C 0.0480(3) 0.5440(4) 0.9191(6) 0.0463(17) Uani 1.00 1 d .
C(33) C 0.1093(3) 0.5470(4) 0.9465(6) 0.0451(16) Uani 1.00 1 d .
C(34) C 0.1406(3) 0.5167(4) 0.8617(6) 0.0434(16) Uani 1.00 1 d .
C(35) C 0.1099(2) 0.3685(4) 0.5438(5) 0.0354(13) Uani 1.00 1 d .
C(36) C 0.1070(4) 0.2866(6) 0.6040(9) 0.078(3) Uani 1.00 1 d .
C(37) C 0.0765(4) 0.2147(5) 0.5432(10) 0.078(3) Uani 1.00 1 d .
C(38) C 0.0464(3) 0.2203(5) 0.4238(7) 0.0534(19) Uani 1.00 1 d .
C(39) C 0.0460(5) 0.3000(6) 0.3661(7) 0.090(3) Uani 1.00 1 d .
C(40) C 0.0782(5) 0.3722(5) 0.4247(7) 0.077(3) Uani 1.00 1 d .
C(41) C 0.3778(3) 0.7040(5) 1.0141(7) 0.0523(18) Uani 1.00 1 d .
H(1) H 0.3707 0.4315 0.9135 0.047 Uiso 1.00 1 c R
H(2) H 0.4517 0.3442 0.9904 0.051 Uiso 1.00 1 c R
H(3) H 0.4674 0.2106 0.8886 0.056 Uiso 1.00 1 c R
H(4) H 0.3984 0.1735 0.7070 0.049 Uiso 1.00 1 c R
H(5) H 0.3714 0.6300 0.7200 0.045 Uiso 1.00 1 c R
H(6) H 0.4734 0.6375 0.7905 0.056 Uiso 1.00 1 c R
H(7) H 0.5343 0.5290 0.7315 0.056 Uiso 1.00 1 c R
H(8) H 0.4924 0.4159 0.5936 0.055 Uiso 1.00 1 c R
H(9) H 0.3910 0.4123 0.5170 0.049 Uiso 1.00 1 c R
H(10) H 0.3519 0.5444 0.3604 0.051 Uiso 1.00 1 c R
H(11) H 0.3289 0.5221 0.1462 0.055 Uiso 1.00 1 c R
H(12) H 0.2456 0.4375 0.0556 0.058 Uiso 1.00 1 c R
H(13) H 0.1842 0.3807 0.1782 0.050 Uiso 1.00 1 c R
H(14) H 0.2067 0.4023 0.3906 0.045 Uiso 1.00 1 c R
H(15) H 0.2559 0.6719 0.7198 0.043 Uiso 1.00 1 c R
H(16) H 0.2196 0.8183 0.6202 0.052 Uiso 1.00 1 c R
H(17) H 0.2182 0.8089 0.3898 0.046 Uiso 1.00 1 c R
H(18) H 0.2544 0.6553 0.3470 0.047 Uiso 1.00 1 c R
H(19) H 0.1026 0.6481 0.6535 0.058 Uiso 1.00 1 c R
H(20) H 0.0725 0.7559 0.4726 0.063 Uiso 1.00 1 c R
H(21) H 0.0963 0.6821 0.2820 0.057 Uiso 1.00 1 c R
H(22) H 0.1393 0.5288 0.3449 0.049 Uiso 1.00 1 c R
H(23) H 0.0289 0.4552 0.6443 0.054 Uiso 1.00 1 c R
H(24) H -0.0231 0.5037 0.7896 0.056 Uiso 1.00 1 c R
H(25) H 0.0261 0.5662 0.9764 0.056 Uiso 1.00 1 c R
H(26) H 0.1298 0.5700 1.0240 0.054 Uiso 1.00 1 c R
H(27) H 0.1827 0.5181 0.8824 0.052 Uiso 1.00 1 c R
H(28) H 0.1265 0.2805 0.6885 0.094 Uiso 1.00 1 c R
H(29) H 0.0766 0.1597 0.5862 0.094 Uiso 1.00 1 c R
H(30) H 0.0264 0.1699 0.3822 0.064 Uiso 1.00 1 c R
H(31) H 0.0233 0.3069 0.2843 0.108 Uiso 1.00 1 c R
H(32) H 0.0782 0.4264 0.3799 0.092 Uiso 1.00 1 c R
H(33) H 0.2259 0.2603 0.6261 0.045 Uiso 1.00 1 c R
H(34) H 0.2252 0.3127 0.5114 0.045 Uiso 1.00 1 c R
H(35) H 0.3185 0.2952 0.5164 0.052 Uiso 1.00 1 c R
H(36) H 0.3010 0.2014 0.5691 0.052 Uiso 1.00 1 c R
H(44) H 0.3584 0.7421 1.0669 0.063 Uiso 1.00 1 c R
H(45) H 0.3469 0.6662 0.9626 0.063 Uiso 1.00 1 c R

loop_
_atom_site_aniso_label
_atom_site_aniso_U_11
_atom_site_aniso_U_22
_atom_site_aniso_U_33
_atom_site_aniso_U_12
_atom_site_aniso_U_13
_atom_site_aniso_U_23
Ru(1) 0.0273(3) 0.0394(3) 0.0294(3) -0.00052(18) 0.0088(2) 0.00040(17)
Fe(1) 0.0312(6) 0.0398(5) 0.0391(5) 0.0005(4) 0.0098(4) 0.0022(4)
Cl(1) 0.0360(9) 0.0407(7) 0.0340(7) -0.0028(6) 0.0102(6) -0.0044(5)
Cl(2) 0.0364(9) 0.0451(8) 0.0335(7) -0.0014(6) 0.0118(6) 0.0050(5)
Cl(3) 0.0426(12) 0.0853(14) 0.0822(14) 0.0040(10) 0.0147(10) 0.0205(11)
Cl(4) 0.0508(12) 0.0572(10) 0.0603(10) 0.0005(8) 0.0137(9) -0.0049(8)
P(1) 0.0280(9) 0.0400(8) 0.0298(7) -0.0001(6) 0.0104(6) 0.0013(6)
P(2) 0.0266(9) 0.0401(8) 0.0374(8) -0.0005(6) 0.0098(6) 0.0007(6)
N(1) 0.037(3) 0.038(2) 0.029(2) 0.005(2) 0.013(2) 0.006(2)
N(2) 0.030(3) 0.045(2) 0.037(2) 0.005(2) 0.007(2) 0.002(2)
C(1) 0.026(3) 0.055(4) 0.035(3) 0.002(2) 0.003(2) -0.004(2)
C(2) 0.029(3) 0.056(4) 0.041(3) 0.001(2) 0.002(3) -0.002(2)
C(3) 0.034(4) 0.060(4) 0.048(3) 0.008(3) 0.013(3) 0.009(3)
C(4) 0.027(3) 0.044(3) 0.050(3) 0.009(2) 0.005(3) -0.003(2)
C(5) 0.037(4) 0.044(3) 0.035(3) -0.008(2) 0.008(2) 0.002(2)
C(6) 0.031(3) 0.054(4) 0.042(3) 0.004(2) 0.002(3) -0.006(2)
C(7) 0.028(3) 0.048(3) 0.036(3) -0.001(2) 0.011(2) 0.010(2)
C(8) 0.024(3) 0.051(3) 0.036(3) -0.003(2) 0.004(2) -0.006(2)
C(9) 0.039(4) 0.055(4) 0.044(3) -0.006(3) 0.007(3) -0.001(3)
C(10) 0.032(4) 0.061(4) 0.048(3) 0.002(3) 0.009(3) 0.008(3)
C(11) 0.036(4) 0.053(4) 0.053(4) 0.001(3) 0.016(3) 0.003(3)
C(12) 0.033(4) 0.047(3) 0.043(3) 0.004(2) 0.008(3) 0.002(2)
C(13) 0.030(3) 0.043(3) 0.036(3) 0.004(2) 0.011(2) 0.004(2)
C(14) 0.041(4) 0.048(3) 0.041(3) -0.001(3) 0.012(3) -0.000(2)
C(15) 0.054(4) 0.050(3) 0.039(3) 0.009(3) 0.022(3) 0.006(2)
C(16) 0.056(5) 0.052(4) 0.036(3) 0.009(3) 0.008(3) -0.005(3)
C(17) 0.052(4) 0.040(3) 0.033(3) 0.007(2) 0.004(3) -0.001(2)
C(18) 0.031(3) 0.037(3) 0.043(3) 0.005(2) 0.003(3) 0.005(2)
C(19) 0.031(3) 0.049(3) 0.033(3) -0.001(2) 0.010(2) -0.000(2)
C(20) 0.034(3) 0.040(3) 0.033(3) 0.001(2) 0.005(2) 0.004(2)
C(21) 0.036(4) 0.048(3) 0.048(3) 0.001(2) 0.012(3) -0.002(3)
C(22) 0.029(3) 0.044(3) 0.045(3) -0.004(2) 0.012(2) -0.002(2)
C(23) 0.031(3) 0.053(3) 0.035(3) -0.005(2) 0.010(2) 0.001(2)
C(24) 0.026(3) 0.050(3) 0.042(3) -0.008(2) 0.014(2) -0.001(2)
C(25) 0.041(4) 0.047(3) 0.062(4) -0.003(3) 0.022(3) 0.002(3)
C(26) 0.034(4) 0.047(4) 0.076(5) 0.006(3) 0.013(3) 0.014(3)
C(27) 0.035(4) 0.049(3) 0.055(4) -0.007(3) 0.002(3) 0.009(3)
C(28) 0.027(3) 0.051(3) 0.043(3) 0.002(2) 0.006(3) 0.008(2)
C(29) 0.033(4) 0.044(3) 0.042(3) -0.000(2) 0.011(3) 0.001(2)
C(30) 0.038(4) 0.055(4) 0.044(3) -0.002(3) 0.010(3) 0.001(3)
C(31) 0.033(4) 0.063(4) 0.050(3) -0.000(3) 0.021(3) 0.003(3)
C(32) 0.045(4) 0.044(3) 0.056(4) -0.005(3) 0.025(3) -0.002(3)
C(33) 0.042(4) 0.050(4) 0.047(3) -0.000(3) 0.017(3) -0.008(3)
C(34) 0.036(4) 0.048(3) 0.045(3) -0.005(3) 0.008(3) -0.005(2)
C(35) 0.020(3) 0.045(3) 0.043(3) 0.004(2) 0.010(2) 0.001(2)
C(36) 0.069(6) 0.064(5) 0.082(6) -0.029(4) -0.029(5) 0.026(4)
C(37) 0.045(5) 0.049(4) 0.124(8) -0.010(3) -0.021(5) 0.023(4)
C(38) 0.041(4) 0.051(4) 0.073(5) -0.006(3) 0.022(4) -0.012(3)
C(39) 0.148(10) 0.077(6) 0.041(4) -0.060(6) 0.010(5) -0.000(4)
C(40) 0.126(9) 0.049(4) 0.047(4) -0.038(5) -0.001(4) 0.009(3)
C(41) 0.033(4) 0.053(4) 0.068(4) -0.004(3) 0.004(3) -0.009(3)

loop_
_atom_type_symbol
_atom_type_description
_atom_type_scat_dispersion_real
_atom_type_scat_dispersion_imag
_atom_type_scat_source
C C 0.018 0.009
;
International Tables for Crystallography
(1992, Vol. C, Tables 4.2.6.8 and 6.1.1.4)
;
H H 0.000 0.000
;
International Tables for Crystallography
(1992, Vol. C, Table 6.1.1.4)
;
N N 0.031 0.018
;
International Tables for Crystallography
(1992, Vol. C, Tables 4.2.6.8 and 6.1.1.4)
;
P P 0.295 0.434
;
International Tables for Crystallography
(1992, Vol. C, Tables 4.2.6.8 and 6.1.1.4)
;
Cl Cl 0.364 0.702
;
International Tables for Crystallography
(1992, Vol. C, Tables 4.2.6.8 and 6.1.1.4)
;
Ru Ru 0.055 3.296
;
International Tables for Crystallography
(1992, Vol. C, Tables 4.2.6.8 and 6.1.1.4)
;
Fe Fe -1.134 3.197
;
International Tables for Crystallography
(1992, Vol. C, Tables 4.2.6.8 and 6.1.1.4)
;

loop_
_geom_angle_atom_site_label_1
_geom_angle_atom_site_label_2
_geom_angle_atom_site_label_3
_geom_angle
_geom_angle_publ_flag
Cl(1) Ru(1) Cl(2) 89.80(5) yes
Cl(1) Ru(1) P(1) 87.80(5) yes
Cl(1) Ru(1) P(2) 99.35(5) yes
Cl(1) Ru(1) N(1) 87.03(13) yes
Cl(1) Ru(1) N(2) 163.55(14) yes
Cl(2) Ru(1) P(1) 176.20(5) yes
Cl(2) Ru(1) P(2) 86.27(5) yes
Cl(2) Ru(1) N(1) 83.62(15) yes
Cl(2) Ru(1) N(2) 83.26(16) yes
P(1) Ru(1) P(2) 97.03(5) yes
P(1) Ru(1) N(1) 93.31(15) yes
P(1) Ru(1) N(2) 98.29(16) yes
P(2) Ru(1) N(1) 168.03(14) yes
P(2) Ru(1) N(2) 95.07(14) yes
N(1) Ru(1) N(2) 77.42(19) yes
C(19) Fe(1) C(20) 41.4(2) yes
C(19) Fe(1) C(21) 69.1(2) yes
C(19) Fe(1) C(22) 70.0(2) yes
C(19) Fe(1) C(23) 42.3(2) yes
C(19) Fe(1) C(24) 107.4(2) yes
C(19) Fe(1) C(25) 134.4(2) yes
C(19) Fe(1) C(26) 175.2(3) yes
C(19) Fe(1) C(27) 143.0(2) yes
C(19) Fe(1) C(28) 112.0(2) yes
C(20) Fe(1) C(21) 40.4(2) yes
C(20) Fe(1) C(22) 69.0(2) yes
C(20) Fe(1) C(23) 69.5(2) yes
C(20) Fe(1) C(24) 114.4(2) yes
C(20) Fe(1) C(25) 111.4(2) yes
C(20) Fe(1) C(26) 135.9(3) yes
C(20) Fe(1) C(27) 173.9(2) yes
C(20) Fe(1) C(28) 144.9(2) yes
C(21) Fe(1) C(22) 40.8(2) yes
C(21) Fe(1) C(23) 68.5(2) yes
C(21) Fe(1) C(24) 146.0(2) yes
C(21) Fe(1) C(25) 116.3(3) yes
C(21) Fe(1) C(26) 111.1(3) yes
C(21) Fe(1) C(27) 133.8(2) yes
C(21) Fe(1) C(28) 172.4(2) yes
C(22) Fe(1) C(23) 40.6(2) yes
C(22) Fe(1) C(24) 172.2(2) yes
C(22) Fe(1) C(25) 145.5(2) yes
C(22) Fe(1) C(26) 113.5(2) yes
C(22) Fe(1) C(27) 107.4(2) yes
C(22) Fe(1) C(28) 131.9(2) yes
C(23) Fe(1) C(24) 132.7(2) yes
C(23) Fe(1) C(25) 173.9(2) yes
C(23) Fe(1) C(26) 142.5(3) yes
C(23) Fe(1) C(27) 111.3(2) yes
C(23) Fe(1) C(28) 107.0(2) yes
C(24) Fe(1) C(25) 41.2(2) yes
C(24) Fe(1) C(26) 69.5(2) yes
C(24) Fe(1) C(27) 69.9(2) yes
C(24) Fe(1) C(28) 41.5(2) yes
C(25) Fe(1) C(26) 40.9(3) yes
C(25) Fe(1) C(27) 68.5(3) yes
C(25) Fe(1) C(28) 68.6(3) yes
C(26) Fe(1) C(27) 40.2(3) yes
C(26) Fe(1) C(28) 68.4(3) yes
C(27) Fe(1) C(28) 41.2(2) yes
Ru(1) P(1) C(7) 110.4(2) yes
Ru(1) P(1) C(13) 120.1(2) yes
Ru(1) P(1) C(19) 119.4(2) yes
C(7) P(1) C(13) 102.4(3) yes
C(7) P(1) C(19) 102.7(3) yes
C(13) P(1) C(19) 99.2(2) yes
Ru(1) P(2) C(24) 123.8(2) yes
Ru(1) P(2) C(29) 116.9(2) yes
Ru(1) P(2) C(35) 112.2(2) yes
C(24) P(2) C(29) 97.3(3) yes
C(24) P(2) C(35) 102.4(2) yes
C(29) P(2) C(35) 100.8(3) yes
Ru(1) N(1) C(1) 126.9(4) yes
Ru(1) N(1) C(5) 114.7(3) yes
C(1) N(1) C(5) 117.6(5) yes
Ru(1) N(2) C(6) 111.8(3) yes
N(1) C(1) C(2) 122.5(6) yes
C(1) C(2) C(3) 120.3(6) yes
C(2) C(3) C(4) 116.8(6) yes
C(3) C(4) C(5) 120.5(6) yes
N(1) C(5) C(4) 122.2(5) yes
N(1) C(5) C(6) 115.1(5) yes
C(4) C(5) C(6) 122.7(6) yes
N(2) C(6) C(5) 110.4(5) yes
P(1) C(7) C(8) 121.2(5) yes
P(1) C(7) C(12) 120.6(4) yes
C(8) C(7) C(12) 118.0(6) yes
C(7) C(8) C(9) 121.1(6) yes
C(8) C(9) C(10) 120.1(6) yes
C(9) C(10) C(11) 119.6(6) yes
C(10) C(11) C(12) 119.9(7) yes
C(7) C(12) C(11) 121.2(6) yes
P(1) C(13) C(14) 121.6(4) yes
P(1) C(13) C(18) 119.6(5) yes
C(14) C(13) C(18) 118.5(5) yes
C(13) C(14) C(15) 120.3(6) yes
C(14) C(15) C(16) 119.9(7) yes
C(15) C(16) C(17) 119.7(6) yes
C(16) C(17) C(18) 120.6(6) yes
C(13) C(18) C(17) 120.9(7) yes
Fe(1) C(19) P(1) 123.4(3) yes
Fe(1) C(19) C(20) 69.1(3) yes
Fe(1) C(19) C(23) 67.8(3) yes
P(1) C(19) C(20) 127.7(4) yes
P(1) C(19) C(23) 126.9(5) yes
C(20) C(19) C(23) 105.2(5) yes
Fe(1) C(20) C(19) 69.5(3) yes
Fe(1) C(20) C(21) 70.4(3) yes
C(19) C(20) C(21) 109.1(5) yes
Fe(1) C(21) C(20) 69.3(3) yes
Fe(1) C(21) C(22) 69.5(3) yes
C(20) C(21) C(22) 109.0(6) yes
Fe(1) C(22) C(21) 69.7(4) yes
Fe(1) C(22) C(23) 68.4(4) yes
C(21) C(22) C(23) 107.3(5) yes
Fe(1) C(23) C(19) 69.9(4) yes
Fe(1) C(23) C(22) 71.0(4) yes
C(19) C(23) C(22) 109.4(5) yes
Fe(1) C(24) P(2) 126.8(3) yes
Fe(1) C(24) C(25) 69.1(4) yes
Fe(1) C(24) C(28) 67.9(3) yes
P(2) C(24) C(25) 124.0(5) yes
P(2) C(24) C(28) 130.8(5) yes
C(25) C(24) C(28) 105.2(6) yes
Fe(1) C(25) C(24) 69.7(4) yes
Fe(1) C(25) C(26) 70.8(4) yes
C(24) C(25) C(26) 109.6(6) yes
Fe(1) C(26) C(25) 68.3(4) yes
Fe(1) C(26) C(27) 69.1(4) yes
C(25) C(26) C(27) 107.6(6) yes
Fe(1) C(27) C(26) 70.7(4) yes
Fe(1) C(27) C(28) 67.9(3) yes
C(26) C(27) C(28) 107.6(6) yes
Fe(1) C(28) C(24) 70.6(3) yes
Fe(1) C(28) C(27) 71.0(3) yes
C(24) C(28) C(27) 110.0(6) yes
P(2) C(29) C(30) 120.8(4) yes
P(2) C(29) C(34) 120.9(5) yes
C(30) C(29) C(34) 118.1(6) yes
C(29) C(30) C(31) 119.8(6) yes
C(30) C(31) C(32) 121.2(7) yes
C(31) C(32) C(33) 119.2(7) yes
C(32) C(33) C(34) 120.1(6) yes
C(29) C(34) C(33) 121.6(6) yes
P(2) C(35) C(36) 119.5(5) yes
P(2) C(35) C(40) 125.4(5) yes
C(36) C(35) C(40) 115.1(6) yes
C(35) C(36) C(37) 121.4(8) yes
C(36) C(37) C(38) 121.9(8) yes
C(37) C(38) C(39) 117.7(7) yes
C(38) C(39) C(40) 121.1(7) yes
C(35) C(40) C(39) 122.7(7) yes
Cl(3) C(41) Cl(4) 112.1(4) yes
Ru(1) N(2) H(33) 109.3 no
Ru(1) N(2) H(34) 109.3 no
C(6) N(2) H(33) 109.2 no
C(6) N(2) H(34) 109.2 no
H(33) N(2) H(34) 107.9 no
N(1) C(1) H(1) 118.8 no
C(2) C(1) H(1) 118.8 no
C(1) C(2) H(2) 119.8 no
C(3) C(2) H(2) 119.8 no
C(2) C(3) H(3) 121.6 no
C(4) C(3) H(3) 121.6 no
C(3) C(4) H(4) 119.8 no
C(5) C(4) H(4) 119.8 no
N(2) C(6) H(35) 109.6 no
N(2) C(6) H(36) 109.6 no
C(5) C(6) H(35) 109.6 no
C(5) C(6) H(36) 109.6 no
H(35) C(6) H(36) 108.1 no
C(7) C(8) H(5) 119.4 no
C(9) C(8) H(5) 119.4 no
C(8) C(9) H(6) 120.0 no
C(10) C(9) H(6) 119.9 no
C(9) C(10) H(7) 120.2 no
C(11) C(10) H(7) 120.2 no
C(10) C(11) H(8) 120.1 no
C(12) C(11) H(8) 120.1 no
C(7) C(12) H(9) 119.4 no
C(11) C(12) H(9) 119.4 no
C(13) C(14) H(10) 119.8 no
C(15) C(14) H(10) 119.8 no
C(14) C(15) H(11) 120.0 no
C(16) C(15) H(11) 120.0 no
C(15) C(16) H(12) 120.2 no
C(17) C(16) H(12) 120.2 no
C(16) C(17) H(13) 119.7 no
C(18) C(17) H(13) 119.7 no
C(13) C(18) H(14) 119.5 no
C(17) C(18) H(14) 119.5 no
Fe(1) C(20) H(15) 126.3 no
C(19) C(20) H(15) 125.5 no
C(21) C(20) H(15) 125.5 no
Fe(1) C(21) H(16) 127.3 no
C(20) C(21) H(16) 125.5 no
C(22) C(21) H(16) 125.5 no
Fe(1) C(22) H(17) 127.2 no
C(21) C(22) H(17) 126.4 no
C(23) C(22) H(17) 126.4 no
Fe(1) C(23) H(18) 125.4 no
C(19) C(23) H(18) 125.3 no
C(22) C(23) H(18) 125.3 no
Fe(1) C(25) H(19) 125.9 no
C(24) C(25) H(19) 125.2 no
C(26) C(25) H(19) 125.2 no
Fe(1) C(26) H(20) 128.0 no
C(25) C(26) H(20) 126.2 no
C(27) C(26) H(20) 126.2 no
Fe(1) C(27) H(21) 126.8 no
C(26) C(27) H(21) 126.2 no
C(28) C(27) H(21) 126.2 no
Fe(1) C(28) H(22) 125.0 no
C(24) C(28) H(22) 125.0 no
C(27) C(28) H(22) 125.0 no
C(29) C(30) H(23) 120.1 no
C(31) C(30) H(23) 120.1 no
C(30) C(31) H(24) 119.4 no
C(32) C(31) H(24) 119.4 no
C(31) C(32) H(25) 120.4 no
C(33) C(32) H(25) 120.4 no
C(32) C(33) H(26) 119.9 no
C(34) C(33) H(26) 119.9 no
C(29) C(34) H(27) 119.2 no
C(33) C(34) H(27) 119.2 no
C(35) C(36) H(28) 119.3 no
C(37) C(36) H(28) 119.3 no
C(36) C(37) H(29) 119.0 no
C(38) C(37) H(29) 119.1 no
C(37) C(38) H(30) 121.2 no
C(39) C(38) H(30) 121.2 no
C(38) C(39) H(31) 119.5 no
C(40) C(39) H(31) 119.5 no
C(35) C(40) H(32) 118.6 no
C(39) C(40) H(32) 118.6 no
Cl(3) C(41) H(44) 109.2 no
Cl(3) C(41) H(45) 109.2 no
Cl(4) C(41) H(44) 109.2 no
Cl(4) C(41) H(45) 109.2 no
H(44) C(41) H(45) 107.9 no

loop_
_geom_bond_atom_site_label_1
_geom_bond_atom_site_label_2
_geom_bond_distance
_geom_bond_publ_flag
Ru(1) Cl(1) 2.4343(14) yes
Ru(1) Cl(2) 2.4678(16) yes
Ru(1) P(1) 2.2701(17) yes
Ru(1) P(2) 2.3155(16) yes
Ru(1) N(1) 2.167(5) yes
Ru(1) N(2) 2.102(5) yes
Fe(1) C(19) 2.041(6) yes
Fe(1) C(20) 2.036(5) yes
Fe(1) C(21) 2.050(6) yes
Fe(1) C(22) 2.048(7) yes
Fe(1) C(23) 2.013(7) yes
Fe(1) C(24) 2.048(7) yes
Fe(1) C(25) 2.040(8) yes
Fe(1) C(26) 2.074(7) yes
Fe(1) C(27) 2.053(6) yes
Fe(1) C(28) 2.012(6) yes
Cl(3) C(41) 1.747(7) yes
Cl(4) C(41) 1.771(8) yes
P(1) C(7) 1.845(6) yes
P(1) C(13) 1.841(6) yes
P(1) C(19) 1.818(6) yes
P(2) C(24) 1.821(6) yes
P(2) C(29) 1.841(7) yes
P(2) C(35) 1.833(6) yes
N(1) C(1) 1.350(7) yes
N(1) C(5) 1.340(8) yes
N(2) C(6) 1.451(9) yes
C(1) C(2) 1.361(9) yes
C(2) C(3) 1.388(10) yes
C(3) C(4) 1.379(9) yes
C(4) C(5) 1.372(9) yes
C(5) C(6) 1.499(8) yes
C(7) C(8) 1.385(8) yes
C(7) C(12) 1.393(10) yes
C(8) C(9) 1.379(9) yes
C(9) C(10) 1.378(11) yes
C(10) C(11) 1.388(10) yes
C(11) C(12) 1.373(9) yes
C(13) C(14) 1.400(10) yes
C(13) C(18) 1.384(9) yes
C(14) C(15) 1.389(9) yes
C(15) C(16) 1.388(10) yes
C(16) C(17) 1.375(11) yes
C(17) C(18) 1.377(9) yes
C(19) C(20) 1.440(9) yes
C(19) C(23) 1.464(9) yes
C(20) C(21) 1.410(9) yes
C(21) C(22) 1.430(10) yes
C(22) C(23) 1.410(9) yes
C(24) C(25) 1.438(10) yes
C(24) C(28) 1.438(9) yes
C(25) C(26) 1.438(10) yes
C(26) C(27) 1.419(11) yes
C(27) C(28) 1.430(9) yes
C(29) C(30) 1.418(10) yes
C(29) C(34) 1.381(8) yes
C(30) C(31) 1.375(11) yes
C(31) C(32) 1.383(9) yes
C(32) C(33) 1.384(10) yes
C(33) C(34) 1.379(11) yes
C(35) C(36) 1.402(11) yes
C(35) C(40) 1.364(9) yes
C(36) C(37) 1.379(12) yes
C(37) C(38) 1.357(13) yes
C(38) C(39) 1.351(12) yes
C(39) C(40) 1.390(13) yes
N(2) H(33) 0.920 no
N(2) H(34) 0.920 no
C(1) H(1) 0.950 no
C(2) H(2) 0.950 no
C(3) H(3) 0.950 no
C(4) H(4) 0.950 no
C(6) H(35) 0.990 no
C(6) H(36) 0.990 no
C(8) H(5) 0.950 no
C(9) H(6) 0.950 no
C(10) H(7) 0.950 no
C(11) H(8) 0.950 no
C(12) H(9) 0.950 no
C(14) H(10) 0.950 no
C(15) H(11) 0.950 no
C(16) H(12) 0.950 no
C(17) H(13) 0.950 no
C(18) H(14) 0.950 no
C(20) H(15) 0.950 no
C(21) H(16) 0.950 no
C(22) H(17) 0.950 no
C(23) H(18) 0.950 no
C(25) H(19) 0.950 no
C(26) H(20) 0.950 no
C(27) H(21) 0.950 no
C(28) H(22) 0.950 no
C(30) H(23) 0.950 no
C(31) H(24) 0.950 no
C(32) H(25) 0.950 no
C(33) H(26) 0.950 no
C(34) H(27) 0.950 no
C(36) H(28) 0.950 no
C(37) H(29) 0.950 no
C(38) H(30) 0.950 no
C(39) H(31) 0.950 no
C(40) H(32) 0.950 no
C(41) H(44) 0.990 no
C(41) H(45) 0.990 no

loop_
_geom_contact_atom_site_label_1
_geom_contact_atom_site_label_2
_geom_contact_distance
_geom_contact_site_symmetry_2
Cl(1) C(22) 3.506(7) 4_565
Cl(1) C(41) 3.564(7) .
Cl(2) N(2) 3.248(5) 4_555
Cl(2) C(6) 3.230(6) 4_555
Cl(3) C(2) 3.469(7) 3_667
Cl(3) C(3) 3.529(7) 3_667
Cl(3) C(10) 3.457(7) 3_667
N(2) Cl(2) 3.248(5) 4_554
C(2) Cl(3) 3.469(7) 3_667
C(3) Cl(3) 3.529(7) 3_667
C(6) Cl(2) 3.230(6) 4_554
C(6) C(16) 3.509(10) 4_555
C(10) Cl(3) 3.457(7) 3_667
C(11) C(11) 3.491(11) 3_666
C(16) C(6) 3.509(10) 4_554
C(22) Cl(1) 3.506(7) 4_564
C(22) C(41) 3.366(10) 4_564
C(23) C(41) 3.394(10) 4_564
C(31) C(39) 3.594(12) 3_566
C(31) C(40) 3.514(10) 3_566
C(32) C(32) 3.396(11) 3_567
C(39) C(31) 3.594(12) 3_566
C(40) C(31) 3.514(10) 3_566
C(41) Cl(1) 3.564(7) .
C(41) C(22) 3.366(10) 4_565
C(41) C(23) 3.394(10) 4_565
Cl(1) H(11) 3.215 1_556
Cl(1) H(12) 2.973 1_556
Cl(1) H(17) 2.845 4_565
Cl(1) H(45) 2.595 .
Cl(2) H(12) 2.808 1_556
Cl(2) H(14) 3.462 4_555
Cl(2) H(33) 3.315 4_555
Cl(2) H(34) 2.736 4_555
Cl(2) H(35) 3.184 4_555
Cl(2) H(36) 2.782 4_555
Cl(3) H(2) 3.165 3_667
Cl(3) H(3) 3.298 3_667
Cl(3) H(7) 3.039 3_667
Cl(3) H(8) 3.484 3_667
Cl(3) H(11) 2.986 1_556
Cl(4) H(2) 3.589 3_667
Cl(4) H(3) 3.175 3_667
Cl(4) H(5) 3.043 .
Cl(4) H(6) 3.004 .
Cl(4) H(8) 3.120 2_656
Cl(4) H(10) 3.051 4_565
N(2) H(13) 3.326 4_555
C(1) H(35) 3.484 4_555
C(1) H(36) 3.316 4_555
C(2) H(4) 3.393 4_555
C(2) H(35) 3.423 4_555
C(3) H(6) 3.378 2_646
C(3) H(7) 3.539 2_646
C(3) H(9) 3.263 4_555
C(3) H(35) 3.565 4_555
C(4) H(2) 3.575 4_554
C(4) H(6) 3.458 2_646
C(4) H(7) 3.381 2_646
C(6) H(12) 3.324 4_555
C(7) H(44) 3.579 4_564
C(8) H(44) 2.953 4_564
C(9) H(2) 3.442 3_667
C(9) H(3) 3.038 2_656
C(9) H(4) 3.499 2_656
C(10) H(3) 3.121 2_656
C(10) H(4) 3.327 2_656
C(10) H(8) 3.448 3_666
C(11) H(8) 3.272 3_666
C(15) H(4) 3.348 4_554
C(15) H(16) 3.373 4_564
C(15) H(36) 3.288 4_554
C(16) H(16) 3.583 4_564
C(16) H(26) 3.424 1_554
C(16) H(27) 3.174 1_554
C(16) H(33) 3.181 4_554
C(16) H(36) 2.678 4_554
C(17) H(26) 3.499 1_554
C(17) H(28) 3.575 4_554
C(17) H(29) 3.460 4_554
C(17) H(33) 2.805 4_554
C(17) H(36) 3.249 4_554
C(19) H(44) 2.883 4_564
C(20) H(17) 3.082 4_565
C(20) H(18) 3.332 4_565
C(20) H(44) 2.931 4_564
C(21) H(18) 3.120 4_565
C(21) H(26) 3.333 4_564
C(21) H(44) 2.976 4_564
C(21) H(45) 3.354 4_564
C(22) H(15) 2.893 4_564
C(22) H(27) 3.482 4_564
C(22) H(44) 2.970 4_564
C(22) H(45) 2.870 4_564
C(23) H(15) 3.228 4_564
C(23) H(16) 3.301 4_564
C(23) H(44) 2.904 4_564
C(23) H(45) 3.197 4_564
C(26) H(23) 3.581 3_566
C(27) H(23) 3.452 3_566
C(27) H(24) 3.261 3_566
C(27) H(30) 3.575 2_555
C(28) H(23) 3.541 3_566
C(28) H(24) 3.024 3_566
C(29) H(30) 3.571 4_555
C(30) H(30) 2.970 4_555
C(30) H(32) 3.248 3_566
C(31) H(25) 3.017 3_567
C(31) H(29) 3.534 2_556
C(31) H(30) 2.782 4_555
C(31) H(31) 3.033 3_566
C(31) H(32) 2.878 3_566
C(32) H(20) 3.079 4_565
C(32) H(24) 3.464 3_567
C(32) H(25) 2.796 3_567
C(32) H(29) 3.346 2_556
C(32) H(29) 3.549 4_555
C(32) H(30) 3.597 2_556
C(32) H(30) 3.248 4_555
C(32) H(31) 3.340 3_566
C(33) H(12) 3.526 1_556
C(33) H(16) 3.485 4_565
C(33) H(17) 3.470 4_565
C(33) H(20) 3.097 4_565
C(34) H(12) 3.108 1_556
C(34) H(17) 3.141 4_565
C(36) H(13) 3.078 4_555
C(36) H(31) 3.363 4_555
C(37) H(13) 2.975 4_555
C(37) H(20) 3.438 3_566
C(37) H(25) 3.222 2_546
C(37) H(31) 3.181 4_555
C(38) H(20) 3.215 3_566
C(38) H(25) 3.182 2_546
C(38) H(28) 3.499 4_554
C(39) H(19) 3.479 3_566
C(39) H(24) 3.387 3_566
C(39) H(28) 3.214 4_554
C(39) H(29) 3.373 4_554
C(40) H(23) 3.542 3_566
C(40) H(24) 3.064 3_566
C(41) H(5) 3.408 .
C(41) H(5) 3.393 4_565
C(41) H(11) 3.393 1_556
H(1) H(4) 3.538 4_555
H(1) H(11) 3.231 1_556
H(1) H(12) 3.572 1_556
H(1) H(36) 3.268 4_555
H(2) Cl(3) 3.165 3_667
H(2) Cl(4) 3.589 3_667
H(2) C(4) 3.575 4_555
H(2) C(9) 3.442 3_667
H(2) H(4) 2.929 4_555
H(2) H(6) 2.673 3_667
H(2) H(7) 3.569 3_667
H(3) Cl(3) 3.298 3_667
H(3) Cl(4) 3.175 3_667
H(3) C(9) 3.038 2_646
H(3) C(10) 3.121 2_646
H(3) H(6) 2.853 2_646
H(3) H(7) 3.020 2_646
H(3) H(8) 2.914 4_555
H(3) H(9) 3.095 4_555
H(4) C(2) 3.393 4_554
H(4) C(9) 3.499 2_646
H(4) C(10) 3.327 2_646
H(4) C(15) 3.348 4_555
H(4) H(1) 3.538 4_554
H(4) H(2) 2.929 4_554
H(4) H(6) 3.003 2_646
H(4) H(7) 2.664 2_646
H(4) H(11) 3.334 4_555
H(5) Cl(4) 3.043 .
H(5) C(41) 3.408 .
H(5) C(41) 3.393 4_564
H(5) H(44) 2.528 4_564
H(5) H(45) 2.908 .
H(6) Cl(4) 3.004 .
H(6) C(3) 3.378 2_656
H(6) C(4) 3.458 2_656
H(6) H(2) 2.673 3_667
H(6) H(3) 2.853 2_656
H(6) H(4) 3.003 2_656
H(7) Cl(3) 3.039 3_667
H(7) C(3) 3.539 2_656
H(7) C(4) 3.381 2_656
H(7) H(2) 3.569 3_667
H(7) H(3) 3.020 2_656
H(7) H(4) 2.664 2_656
H(7) H(10) 3.207 3_666
H(7) H(11) 3.251 3_666
H(8) Cl(3) 3.484 3_667
H(8) Cl(4) 3.120 2_646
H(8) C(10) 3.448 3_666
H(8) C(11) 3.272 3_666
H(8) H(3) 2.914 4_554
H(8) H(8) 3.323 3_666
H(8) H(10) 3.571 3_666
H(9) C(3) 3.263 4_554
H(9) H(3) 3.095 4_554
H(10) Cl(4) 3.051 4_564
H(10) H(7) 3.207 3_666
H(10) H(8) 3.571 3_666
H(11) Cl(1) 3.215 1_554
H(11) Cl(3) 2.986 1_554
H(11) C(41) 3.393 1_554
H(11) H(1) 3.231 1_554
H(11) H(4) 3.334 4_554
H(11) H(7) 3.251 3_666
H(11) H(16) 3.442 4_564
H(11) H(36) 3.474 4_554
H(11) H(44) 3.509 1_554
H(11) H(45) 3.049 1_554
H(12) Cl(1) 2.973 1_554
H(12) Cl(2) 2.808 1_554
H(12) C(6) 3.324 4_554
H(12) C(33) 3.526 1_554
H(12) C(34) 3.108 1_554
H(12) H(1) 3.572 1_554
H(12) H(26) 3.288 1_554
H(12) H(27) 2.458 1_554
H(12) H(33) 3.116 4_554
H(12) H(36) 2.427 4_554
H(13) N(2) 3.326 4_554
H(13) C(36) 3.078 4_554
H(13) C(37) 2.975 4_554
H(13) H(26) 3.403 1_554
H(13) H(28) 2.767 4_554
H(13) H(29) 2.548 4_554
H(13) H(33) 2.437 4_554
H(13) H(36) 3.412 4_554
H(14) Cl(2) 3.462 4_554
H(15) C(22) 2.893 4_565
H(15) C(23) 3.228 4_565
H(15) H(17) 2.252 4_565
H(15) H(18) 2.946 4_565
H(15) H(44) 3.439 4_564
H(15) H(45) 3.035 .
H(16) C(15) 3.373 4_565
H(16) C(16) 3.583 4_565
H(16) C(23) 3.301 4_565
H(16) C(33) 3.485 4_564
H(16) H(11) 3.442 4_565
H(16) H(17) 3.541 4_565
H(16) H(18) 2.496 4_565
H(16) H(26) 2.698 4_564
H(16) H(27) 3.559 4_564
H(16) H(44) 3.501 4_564
H(17) Cl(1) 2.845 4_564
H(17) C(20) 3.082 4_564
H(17) C(33) 3.470 4_564
H(17) C(34) 3.141 4_564
H(17) H(15) 2.252 4_564
H(17) H(16) 3.541 4_564
H(17) H(19) 3.375 4_564
H(17) H(26) 3.309 4_564
H(17) H(27) 2.709 4_564
H(17) H(44) 3.492 4_564
H(17) H(45) 2.933 4_564
H(18) C(20) 3.332 4_564
H(18) C(21) 3.120 4_564
H(18) H(15) 2.946 4_564
H(18) H(16) 2.496 4_564
H(18) H(44) 3.397 4_564
H(18) H(45) 3.487 4_564
H(19) C(39) 3.479 3_566
H(19) H(17) 3.375 4_565
H(19) H(21) 2.928 4_565
H(19) H(31) 3.198 3_566
H(20) C(32) 3.079 4_564
H(20) C(33) 3.097 4_564
H(20) C(37) 3.438 3_566
H(20) C(38) 3.215 3_566
H(20) H(21) 3.473 4_565
H(20) H(25) 2.871 4_564
H(20) H(26) 2.919 4_564
H(20) H(29) 3.594 3_566
H(20) H(30) 3.256 3_566
H(20) H(31) 3.295 2_555
H(21) H(19) 2.928 4_564
H(21) H(20) 3.473 4_564
H(21) H(24) 3.259 3_566
H(21) H(26) 3.533 1_554
H(21) H(30) 3.027 2_555
H(21) H(31) 3.283 2_555
H(22) H(24) 2.819 3_566
H(22) H(26) 3.561 1_554
H(23) C(26) 3.581 3_566
H(23) C(27) 3.452 3_566
H(23) C(28) 3.541 3_566
H(23) C(40) 3.542 3_566
H(23) H(23) 3.454 3_566
H(23) H(30) 3.238 4_555
H(23) H(32) 3.006 3_566
H(24) C(27) 3.261 3_566
H(24) C(28) 3.024 3_566
H(24) C(32) 3.464 3_567
H(24) C(39) 3.387 3_566
H(24) C(40) 3.064 3_566
H(24) H(21) 3.259 3_566
H(24) H(22) 2.819 3_566
H(24) H(25) 2.804 3_567
H(24) H(29) 3.094 2_556
H(24) H(30) 2.930 4_555
H(24) H(31) 2.948 3_566
H(24) H(32) 2.281 3_566
H(25) C(31) 3.017 3_567
H(25) C(32) 2.796 3_567
H(25) C(37) 3.222 2_556
H(25) C(38) 3.182 2_556
H(25) H(20) 2.871 4_565
H(25) H(24) 2.804 3_567
H(25) H(25) 2.432 3_567
H(25) H(29) 2.713 2_556
H(25) H(30) 2.671 2_556
H(25) H(31) 3.436 3_566
H(26) C(16) 3.424 1_556
H(26) C(17) 3.499 1_556
H(26) C(21) 3.333 4_565
H(26) H(12) 3.288 1_556
H(26) H(13) 3.403 1_556
H(26) H(16) 2.698 4_565
H(26) H(17) 3.309 4_565
H(26) H(20) 2.919 4_565
H(26) H(21) 3.533 1_556
H(26) H(22) 3.561 1_556
H(27) C(16) 3.174 1_556
H(27) C(22) 3.482 4_565
H(27) H(12) 2.458 1_556
H(27) H(16) 3.559 4_565
H(27) H(17) 2.709 4_565
H(28) C(17) 3.575 4_555
H(28) C(38) 3.499 4_555
H(28) C(39) 3.214 4_555
H(28) H(13) 2.767 4_555
H(28) H(30) 3.549 4_555
H(28) H(31) 3.097 4_555
H(29) C(17) 3.460 4_555
H(29) C(31) 3.534 2_546
H(29) C(32) 3.346 2_546
H(29) C(32) 3.549 4_554
H(29) C(39) 3.373 4_555
H(29) H(13) 2.548 4_555
H(29) H(20) 3.594 3_566
H(29) H(24) 3.094 2_546
H(29) H(25) 2.713 2_546
H(29) H(31) 2.777 4_555
H(29) H(32) 3.485 4_555
H(30) C(27) 3.575 2_545
H(30) C(29) 3.571 4_554
H(30) C(30) 2.970 4_554
H(30) C(31) 2.782 4_554
H(30) C(32) 3.597 2_546
H(30) C(32) 3.248 4_554
H(30) H(20) 3.256 3_566
H(30) H(21) 3.027 2_545
H(30) H(23) 3.238 4_554
H(30) H(24) 2.930 4_554
H(30) H(25) 2.671 2_546
H(30) H(28) 3.549 4_554
H(31) C(31) 3.033 3_566
H(31) C(32) 3.340 3_566
H(31) C(36) 3.363 4_554
H(31) C(37) 3.181 4_554
H(31) H(19) 3.198 3_566
H(31) H(20) 3.295 2_545
H(31) H(21) 3.283 2_545
H(31) H(24) 2.948 3_566
H(31) H(25) 3.436 3_566
H(31) H(28) 3.097 4_554
H(31) H(29) 2.777 4_554
H(32) C(30) 3.248 3_566
H(32) C(31) 2.878 3_566
H(32) H(23) 3.006 3_566
H(32) H(24) 2.281 3_566
H(32) H(29) 3.485 4_554
H(33) Cl(2) 3.315 4_554
H(33) C(16) 3.181 4_555
H(33) C(17) 2.805 4_555
H(33) H(12) 3.116 4_555
H(33) H(13) 2.437 4_555
H(34) Cl(2) 2.736 4_554
H(35) Cl(2) 3.184 4_554
H(35) C(1) 3.484 4_554
H(35) C(2) 3.423 4_554
H(35) C(3) 3.565 4_554
H(36) Cl(2) 2.782 4_554
H(36) C(1) 3.316 4_554
H(36) C(15) 3.288 4_555
H(36) C(16) 2.678 4_555
H(36) C(17) 3.249 4_555
H(36) H(1) 3.268 4_554
H(36) H(11) 3.474 4_555
H(36) H(12) 2.427 4_555
H(36) H(13) 3.412 4_555
H(44) C(7) 3.579 4_565
H(44) C(8) 2.953 4_565
H(44) C(19) 2.883 4_565
H(44) C(20) 2.931 4_565
H(44) C(21) 2.976 4_565
H(44) C(22) 2.970 4_565
H(44) C(23) 2.904 4_565
H(44) H(5) 2.528 4_565
H(44) H(11) 3.509 1_556
H(44) H(15) 3.439 4_565
H(44) H(16) 3.501 4_565
H(44) H(17) 3.492 4_565
H(44) H(18) 3.397 4_565
H(45) Cl(1) 2.595 .
H(45) C(21) 3.354 4_565
H(45) C(22) 2.870 4_565
H(45) C(23) 3.197 4_565
H(45) H(5) 2.908 .
H(45) H(11) 3.049 1_556
H(45) H(15) 3.035 .
H(45) H(17) 2.933 4_565
H(45) H(18) 3.487 4_565
